data_7157356
loop_
_publ_author_name
'Yao, Hai-Feng'
'Li, Fang-Hui'
'Li, Jian'
'Wang, Shun-Yi'
'Ji, Shun-Jun'

_publ_section_title
;
 Iron(iii) chloride-promoted cyclization of \a,\b-alkynic tosylhydrazones
 with diselenides: synthesis of 4-(arylselanyl)-1H-pyrazoles.
;
_journal_issue 10
_journal_name_full 'Organic &amp; biomolecular chemistry'
_journal_page_first 1987
_journal_page_last 1993
_journal_paper_doi 10.1039/d0ob00048e
_journal_volume 18
_journal_year 2020
_chemical_formula_moiety 'C21 H16 N2 Se'
_chemical_formula_sum 'C21 H16 N2 Se'
_chemical_formula_weight 375.32
_space_group_crystal_system monoclinic
_space_group_IT_number 14
_space_group_name_Hall '-P 2yn'
_space_group_name_H-M_alt 'P 1 21/n 1'
_atom_sites_solution_hydrogens mixed
_atom_sites_solution_primary direct
_audit_creation_date 2018-06-08
_audit_creation_method
;
Olex2 1.2
(compiled 2018.05.29 svn.r3508 for OlexSys, GUI svn.r5506)
;
_audit_update_record
;
2020-01-09 deposited with the CCDC.	2020-02-18 downloaded from the CCDC.
;
_cell_angle_alpha 90
_cell_angle_beta 92.91(3)
_cell_angle_gamma 90
_cell_formula_units_Z 4
_cell_length_a 10.244(2)
_cell_length_b 9.6663(19)
_cell_length_c 16.765(3)
_cell_measurement_reflns_used 5461
_cell_measurement_temperature 150(2)
_cell_measurement_theta_max 34.7606
_cell_measurement_theta_min 2.2796
_cell_volume 1658.0(5)
_computing_cell_refinement 'CrystalClear (Rigaku Inc., 2007)'
_computing_data_collection 'CrystalClear (Rigaku Inc., 2007)'
_computing_data_reduction 'CrystalClear (Rigaku Inc., 2007)'
_computing_molecular_graphics 'Olex2 (Dolomanov et al., 2009)'
_computing_publication_material 'Olex2 (Dolomanov et al., 2009)'
_computing_structure_refinement 'XL (Sheldrick, 2008)'
_computing_structure_solution 'ShelXS (Sheldrick, 2008)'
_diffrn_ambient_temperature 150.15
_diffrn_measured_fraction_theta_full 0.991
_diffrn_measured_fraction_theta_max 0.991
_diffrn_measurement_device_type 'Rigaku Saturn 724+'
_diffrn_measurement_method '\w scan'
_diffrn_radiation_type MoK\a
_diffrn_radiation_wavelength 0.71073
_diffrn_reflns_av_R_equivalents 0.0261
_diffrn_reflns_av_unetI/netI 0.0288
_diffrn_reflns_Laue_measured_fraction_full 0.991
_diffrn_reflns_Laue_measured_fraction_max 0.991
_diffrn_reflns_limit_h_max 12
_diffrn_reflns_limit_h_min -11
_diffrn_reflns_limit_k_max 7
_diffrn_reflns_limit_k_min -12
_diffrn_reflns_limit_l_max 15
_diffrn_reflns_limit_l_min -20
_diffrn_reflns_number 8260
_diffrn_reflns_point_group_measured_fraction_full 0.991
_diffrn_reflns_point_group_measured_fraction_max 0.991
_diffrn_reflns_theta_full 25.242
_diffrn_reflns_theta_max 26.368
_diffrn_reflns_theta_min 2.280
_diffrn_standards_number 0
_exptl_absorpt_coefficient_mu 2.268
_exptl_absorpt_correction_T_max 1.0000
_exptl_absorpt_correction_T_min 0.8464
_exptl_absorpt_correction_type multi-scan
_exptl_absorpt_process_details 'Jacobson, R. (1998) Private communication'
_exptl_crystal_colour Colorless
_exptl_crystal_density_diffrn 1.504
_exptl_crystal_description Block
_exptl_crystal_F_000 760
_exptl_crystal_size_max 0.7
_exptl_crystal_size_mid 0.6
_exptl_crystal_size_min 0.6
_exptl_transmission_factor_max 1.0000
_exptl_transmission_factor_min 0.8464
_refine_diff_density_max 0.389
_refine_diff_density_min -0.434
_refine_diff_density_rms 0.130
_refine_ls_extinction_method none
_refine_ls_goodness_of_fit_ref 1.169
_refine_ls_hydrogen_treatment mixed
_refine_ls_matrix_type full
_refine_ls_number_parameters 220
_refine_ls_number_reflns 3360
_refine_ls_number_restraints 0
_refine_ls_restrained_S_all 1.169
_refine_ls_R_factor_all 0.0314
_refine_ls_R_factor_gt 0.0295
_refine_ls_shift/su_max 0.001
_refine_ls_shift/su_mean 0.000
_refine_ls_structure_factor_coef Fsqd
_refine_ls_weighting_details 'w=1/[\s^2^(Fo^2^)+(0.0408P)^2^+0.9680P] where P=(Fo^2^+2Fc^2^)/3'
_refine_ls_weighting_scheme calc
_refine_ls_wR_factor_gt 0.0818
_refine_ls_wR_factor_ref 0.0828
_reflns_Friedel_coverage 0.000
_reflns_number_gt 3191
_reflns_number_total 3360
_reflns_threshold_expression 'I > 2\s(I)'
_cod_data_source_file d0ob00048e2.cif
_cod_data_source_block shelxl
_cod_depositor_comments
;
The following automatic conversions were performed:

data item '_exptl_absorpt_correction_type' value 'Multi-scan' was
changed to 'multi-scan' in accordance with the
/home/data/users/saulius/crontab/automatic-downloads/rss-feeds/RSC/lib/dictionaries/cif_core.dic
dictionary named 'cif_core.dic' version 2.4.2 last updated on
2011-04-26.

Automatic conversion script
Id: cif_fix_values 7556 2019-12-06 15:28:31Z antanas 

 Adding full bibliography for 7157356.cif.
;
_cod_original_cell_volume 1658.1(6)
_cod_database_code 7157356
_shelx_shelxl_version_number 2014/7
_shelx_space_group_comment
;
The symmetry employed for this shelxl refinement is uniquely defined
by the following loop, which should always be used as a source of
symmetry information in preference to the above space-group names.
They are only intended as comments.
;
_shelx_estimated_absorpt_t_max 0.343
_shelx_estimated_absorpt_t_min 0.300
_olex2_refinement_description
;
1. Fixed Uiso
 At 1.2 times of:
  All C(H) groups, All N(H) groups
2.a Aromatic/amide H refined with riding coordinates:
 C1(H1), C2(H2), C3(H3), C4(H4), C5(H5), C11(H11), C12(H12), C13(H13),
 C14(H14), C15(H15), C17(H17), C18(H18), C19(H19), C20(H20), C21(H21)
;
_olex2_submission_special_instructions 'No special instructions were received'

loop_
_space_group_symop_operation_xyz
'x, y, z'
'-x+1/2, y+1/2, -z+1/2'
'-x, -y, -z'
'x-1/2, -y-1/2, z-1/2'

loop_
_atom_site_label
_atom_site_type_symbol
_atom_site_fract_x
_atom_site_fract_y
_atom_site_fract_z
_atom_site_U_iso_or_equiv
_atom_site_adp_type
_atom_site_occupancy
_atom_site_site_symmetry_order
_atom_site_calc_flag
_atom_site_refinement_flags_posn
_atom_site_refinement_flags_adp
_atom_site_refinement_flags_occupancy
_atom_site_disorder_assembly
_atom_site_disorder_group
C1 C 0.6520(2) 0.0916(3) -0.11771(14) 0.0223(5) Uani 1 1 d . . . . .
H1 H 0.7333 0.0692 -0.1393 0.027 Uiso 1 1 calc R . . . .
C2 C 0.5359(3) 0.0601(3) -0.16025(15) 0.0276(5) Uani 1 1 d . . . . .
H2 H 0.5380 0.0163 -0.2109 0.033 Uiso 1 1 calc R . . . .
C3 C 0.4175(2) 0.0924(3) -0.12907(16) 0.0288(5) Uani 1 1 d . . . . .
H3 H 0.3382 0.0703 -0.1581 0.035 Uiso 1 1 calc R . . . .
C4 C 0.4143(2) 0.1570(3) -0.05527(15) 0.0264(5) Uani 1 1 d . . . . .
H4 H 0.3326 0.1797 -0.0342 0.032 Uiso 1 1 calc R . . . .
C5 C 0.5298(2) 0.1888(2) -0.01188(14) 0.0214(5) Uani 1 1 d . . . . .
H5 H 0.5269 0.2325 0.0388 0.026 Uiso 1 1 calc R . . . .
C6 C 0.6497(2) 0.1565(2) -0.04303(12) 0.0176(4) Uani 1 1 d . . . . .
C7 C 0.7749(2) 0.1884(2) 0.00002(12) 0.0156(4) Uani 1 1 d . . . . .
C8 C 0.8211(2) 0.3039(2) 0.04227(12) 0.0150(4) Uani 1 1 d . . . . .
C9 C 0.9561(2) 0.2768(2) 0.06097(11) 0.0147(4) Uani 1 1 d . . . . .
C10 C 0.6635(2) 0.4183(2) 0.16577(12) 0.0173(4) Uani 1 1 d . . . . .
C11 C 0.6130(2) 0.5260(3) 0.21028(15) 0.0229(5) Uani 1 1 d . . . . .
H11 H 0.6082 0.6170 0.1889 0.027 Uiso 1 1 calc R . . . .
C12 C 0.5699(2) 0.4996(3) 0.28581(15) 0.0286(6) Uani 1 1 d . . . . .
H12 H 0.5358 0.5730 0.3162 0.034 Uiso 1 1 calc R . . . .
C13 C 0.5761(2) 0.3672(3) 0.31734(14) 0.0285(6) Uani 1 1 d . . . . .
H13 H 0.5469 0.3498 0.3693 0.034 Uiso 1 1 calc R . . . .
C14 C 0.6250(2) 0.2605(3) 0.27280(14) 0.0246(5) Uani 1 1 d . . . . .
H14 H 0.6283 0.1695 0.2942 0.030 Uiso 1 1 calc R . . . .
C15 C 0.6693(2) 0.2847(2) 0.19715(13) 0.0203(5) Uani 1 1 d . . . . .
H15 H 0.7033 0.2110 0.1670 0.024 Uiso 1 1 calc R . . . .
C16 C 1.0595(2) 0.3599(2) 0.10275(12) 0.0167(4) Uani 1 1 d . . . . .
C17 C 1.0514(2) 0.5035(3) 0.10887(13) 0.0195(4) Uani 1 1 d . . . . .
H17 H 0.9757 0.5501 0.0876 0.023 Uiso 1 1 calc R . . . .
C18 C 1.1531(2) 0.5792(3) 0.14576(14) 0.0236(5) Uani 1 1 d . . . . .
H18 H 1.1459 0.6769 0.1499 0.028 Uiso 1 1 calc R . . . .
C19 C 1.2641(3) 0.5137(3) 0.17637(15) 0.0281(5) Uani 1 1 d . . . . .
H19 H 1.3333 0.5660 0.2013 0.034 Uiso 1 1 calc R . . . .
C20 C 1.2741(2) 0.3707(3) 0.17055(16) 0.0309(6) Uani 1 1 d . . . . .
H20 H 1.3507 0.3250 0.1913 0.037 Uiso 1 1 calc R . . . .
C21 C 1.1726(2) 0.2944(3) 0.13452(14) 0.0249(5) Uani 1 1 d . . . . .
H21 H 1.1799 0.1966 0.1313 0.030 Uiso 1 1 calc R . . . .
N1 N 0.87718(18) 0.1012(2) -0.00336(11) 0.0171(4) Uani 1 1 d . . . . .
H1A H 0.877(3) 0.015(3) -0.0202(16) 0.021 Uiso 1 1 d R . . . .
N2 N 0.98826(17) 0.1524(2) 0.03325(10) 0.0173(4) Uani 1 1 d . . . . .
Se1 Se 0.71972(2) 0.46359(2) 0.06111(2) 0.01792(9) Uani 1 1 d . . . . .

loop_
_atom_site_aniso_label
_atom_site_aniso_U_11
_atom_site_aniso_U_22
_atom_site_aniso_U_33
_atom_site_aniso_U_23
_atom_site_aniso_U_13
_atom_site_aniso_U_12
C1 0.0222(11) 0.0226(12) 0.0222(11) -0.0017(9) 0.0011(9) -0.0005(10)
C2 0.0309(14) 0.0270(13) 0.0238(12) -0.0024(10) -0.0082(10) -0.0027(11)
C3 0.0231(12) 0.0254(13) 0.0367(14) 0.0018(11) -0.0108(10) -0.0025(10)
C4 0.0170(11) 0.0221(12) 0.0398(13) 0.0037(10) -0.0013(9) 0.0020(10)
C5 0.0207(11) 0.0192(11) 0.0246(11) 0.0004(9) 0.0024(9) 0.0008(9)
C6 0.0181(10) 0.0151(10) 0.0195(10) 0.0019(8) -0.0007(8) -0.0010(9)
C7 0.0160(10) 0.0158(10) 0.0151(9) 0.0018(8) 0.0037(8) 0.0013(8)
C8 0.0164(10) 0.0154(10) 0.0134(9) 0.0008(8) 0.0025(7) 0.0025(8)
C9 0.0173(10) 0.0149(10) 0.0122(9) 0.0015(7) 0.0034(7) 0.0008(8)
C10 0.0126(10) 0.0209(11) 0.0184(10) -0.0045(9) 0.0011(8) -0.0008(9)
C11 0.0177(11) 0.0214(12) 0.0295(12) -0.0089(9) 0.0004(9) 0.0005(9)
C12 0.0191(12) 0.0388(14) 0.0282(13) -0.0190(11) 0.0026(10) 0.0010(11)
C13 0.0187(11) 0.0473(16) 0.0196(11) -0.0065(11) 0.0031(9) -0.0042(11)
C14 0.0209(11) 0.0299(13) 0.0232(11) 0.0017(10) 0.0030(9) -0.0010(10)
C15 0.0212(11) 0.0210(11) 0.0188(10) -0.0032(9) 0.0021(8) 0.0014(9)
C16 0.0169(10) 0.0219(11) 0.0115(9) -0.0004(8) 0.0029(7) -0.0014(9)
C17 0.0204(11) 0.0216(11) 0.0164(10) 0.0023(9) 0.0007(8) -0.0007(9)
C18 0.0243(12) 0.0239(12) 0.0226(11) -0.0007(9) 0.0019(9) -0.0034(10)
C19 0.0223(12) 0.0327(14) 0.0290(13) -0.0042(11) -0.0013(10) -0.0068(11)
C20 0.0172(11) 0.0392(16) 0.0356(13) -0.0012(11) -0.0062(10) 0.0028(11)
C21 0.0239(12) 0.0232(12) 0.0273(12) -0.0008(9) -0.0023(9) 0.0014(10)
N1 0.0177(9) 0.0161(10) 0.0176(9) -0.0032(7) 0.0014(7) 0.0018(8)
N2 0.0164(9) 0.0193(10) 0.0162(8) -0.0017(7) 0.0009(7) 0.0016(7)
Se1 0.01909(14) 0.01413(14) 0.02074(14) 0.00079(8) 0.00290(9) 0.00346(8)

loop_
_atom_type_symbol
_atom_type_description
_atom_type_scat_dispersion_real
_atom_type_scat_dispersion_imag
_atom_type_scat_source
C C 0.0033 0.0016 'International Tables Vol C Tables 4.2.6.8 and 6.1.1.4'
H H 0.0000 0.0000 'International Tables Vol C Tables 4.2.6.8 and 6.1.1.4'
N N 0.0061 0.0033 'International Tables Vol C Tables 4.2.6.8 and 6.1.1.4'
Se Se -0.0929 2.2259 'International Tables Vol C Tables 4.2.6.8 and 6.1.1.4'

loop_
_geom_angle_atom_site_label_1
_geom_angle_atom_site_label_2
_geom_angle_atom_site_label_3
_geom_angle
_geom_angle_site_symmetry_1
_geom_angle_site_symmetry_3
_geom_angle_publ_flag
C2 C1 H1 119.9 . . ?
C2 C1 C6 120.2(2) . . ?
C6 C1 H1 119.9 . . ?
C1 C2 H2 119.9 . . ?
C3 C2 C1 120.1(2) . . ?
C3 C2 H2 119.9 . . ?
C2 C3 H3 120.0 . . ?
C2 C3 C4 120.0(2) . . ?
C4 C3 H3 120.0 . . ?
C3 C4 H4 119.8 . . ?
C3 C4 C5 120.5(2) . . ?
C5 C4 H4 119.8 . . ?
C4 C5 H5 120.1 . . ?
C4 C5 C6 119.8(2) . . ?
C6 C5 H5 120.1 . . ?
C1 C6 C7 118.5(2) . . ?
C5 C6 C1 119.4(2) . . ?
C5 C6 C7 122.1(2) . . ?
C8 C7 C6 133.0(2) . . ?
N1 C7 C6 120.6(2) . . ?
N1 C7 C8 106.11(19) . . ?
C7 C8 C9 105.39(18) . . ?
C7 C8 Se1 124.24(16) . . ?
C9 C8 Se1 130.24(16) . . ?
C8 C9 C16 131.9(2) . . ?
N2 C9 C8 110.02(19) . . ?
N2 C9 C16 118.05(19) . . ?
C11 C10 Se1 117.01(18) . . ?
C15 C10 C11 119.9(2) . . ?
C15 C10 Se1 123.04(16) . . ?
C10 C11 H11 120.2 . . ?
C12 C11 C10 119.7(2) . . ?
C12 C11 H11 120.2 . . ?
C11 C12 H12 119.7 . . ?
C13 C12 C11 120.5(2) . . ?
C13 C12 H12 119.7 . . ?
C12 C13 H13 120.2 . . ?
C14 C13 C12 119.6(2) . . ?
C14 C13 H13 120.2 . . ?
C13 C14 H14 119.6 . . ?
C13 C14 C15 120.8(2) . . ?
C15 C14 H14 119.6 . . ?
C10 C15 H15 120.3 . . ?
C14 C15 C10 119.4(2) . . ?
C14 C15 H15 120.3 . . ?
C17 C16 C9 122.2(2) . . ?
C17 C16 C21 118.2(2) . . ?
C21 C16 C9 119.6(2) . . ?
C16 C17 H17 119.7 . . ?
C18 C17 C16 120.7(2) . . ?
C18 C17 H17 119.7 . . ?
C17 C18 H18 119.7 . . ?
C19 C18 C17 120.6(2) . . ?
C19 C18 H18 119.7 . . ?
C18 C19 H19 120.2 . . ?
C18 C19 C20 119.6(2) . . ?
C20 C19 H19 120.2 . . ?
C19 C20 H20 119.9 . . ?
C21 C20 C19 120.1(2) . . ?
C21 C20 H20 119.9 . . ?
C16 C21 H21 119.6 . . ?
C20 C21 C16 120.8(2) . . ?
C20 C21 H21 119.6 . . ?
C7 N1 H1A 128.0(18) . . ?
C7 N1 N2 112.86(18) . . ?
N2 N1 H1A 118.7(18) . . ?
C9 N2 N1 105.61(17) . . ?
C8 Se1 C10 99.13(9) . . ?

loop_
_geom_bond_atom_site_label_1
_geom_bond_atom_site_label_2
_geom_bond_distance
_geom_bond_site_symmetry_2
_geom_bond_publ_flag
C1 H1 0.9500 . ?
C1 C2 1.389(3) . ?
C1 C6 1.401(3) . ?
C2 H2 0.9500 . ?
C2 C3 1.381(4) . ?
C3 H3 0.9500 . ?
C3 C4 1.388(4) . ?
C4 H4 0.9500 . ?
C4 C5 1.392(3) . ?
C5 H5 0.9500 . ?
C5 C6 1.395(3) . ?
C6 C7 1.472(3) . ?
C7 C8 1.393(3) . ?
C7 N1 1.348(3) . ?
C8 C9 1.426(3) . ?
C8 Se1 1.896(2) . ?
C9 C16 1.477(3) . ?
C9 N2 1.336(3) . ?
C10 C11 1.395(3) . ?
C10 C15 1.394(3) . ?
C10 Se1 1.925(2) . ?
C11 H11 0.9500 . ?
C11 C12 1.386(4) . ?
C12 H12 0.9500 . ?
C12 C13 1.386(4) . ?
C13 H13 0.9500 . ?
C13 C14 1.382(4) . ?
C14 H14 0.9500 . ?
C14 C15 1.389(3) . ?
C15 H15 0.9500 . ?
C16 C17 1.394(3) . ?
C16 C21 1.402(3) . ?
C17 H17 0.9500 . ?
C17 C18 1.392(3) . ?
C18 H18 0.9500 . ?
C18 C19 1.377(4) . ?
C19 H19 0.9500 . ?
C19 C20 1.391(4) . ?
C20 H20 0.9500 . ?
C20 C21 1.388(3) . ?
C21 H21 0.9500 . ?
N1 H1A 0.88(3) . ?
N1 N2 1.359(3) . ?

loop_
_geom_hbond_atom_site_label_D
_geom_hbond_atom_site_label_H
_geom_hbond_atom_site_label_A
_geom_hbond_distance_DH
_geom_hbond_distance_HA
_geom_hbond_distance_DA
_geom_hbond_angle_DHA
_geom_hbond_site_symmetry_A
N1 H1A N2 0.88(3) 2.15(3) 2.869(3) 139(2) 3_755
